data_2011914
loop_
_publ_author_name
'Rodrigues, V. H.'
'Paix\~ao, J. A.'
'Costa, M. M. R. R.'
'Matos Beja, A.'

_publ_section_title
;
 Conformation of cationic <i>N</i>,<i>N</i>-dimethylglycine in
 dimethylglycinium trifluoroacetate
;
_journal_issue 4
_journal_name_full 'Acta Crystallographica Section C'
_journal_page_first 417
_journal_page_last 420
_journal_paper_doi 10.1107/S0108270101000087
_journal_volume 57
_journal_year 2001
_chemical_formula_iupac 'C4 H10 N O2 1+, C2 F3 O2 1-'
_chemical_formula_moiety 'C4 H10 N O2 1+, C2 F3 O2 1-'
_chemical_formula_sum 'C6 H10 F3 N O4'
_chemical_formula_weight 217.15
_chemical_name_common 'dimethylglycinium trifluoroacetate'
_chemical_name_systematic
;
 1-Carboxy-N,N-dimethylmethanaminium trifluoroacetate
;
_space_group_IT_number 61
_symmetry_cell_setting orthorhombic
_symmetry_space_group_name_Hall '-P 2ac 2ab'
_symmetry_space_group_name_H-M 'P b c a'
_audit_creation_method SHELXL-97
_cell_angle_alpha 90.00
_cell_angle_beta 90.00
_cell_angle_gamma 90.00
_cell_formula_units_Z 8
_cell_length_a 10.4286(5)
_cell_length_b 12.1213(12)
_cell_length_c 14.6271(18)
_cell_measurement_reflns_used 25
_cell_measurement_temperature 293(2)
_cell_measurement_theta_max 15.18
_cell_measurement_theta_min 7.60
_cell_volume 1849.0(3)
_computing_cell_refinement 'CAD-4 Software'
_computing_data_collection 'CAD-4 Software (Enraf-Nonius, 1989)'
_computing_data_reduction 'PLATON (Spek, 1995)'
_computing_molecular_graphics 'ORTEPII (Johnson, 1976)'
_computing_publication_material SHELXL97
_computing_structure_refinement 'SHELXL97 (Sheldrick, 1997)'
_computing_structure_solution 'SHELXS97 (Sheldrick, 1997)'
_diffrn_ambient_temperature 293(2)
_diffrn_measured_fraction_theta_full .997
_diffrn_measured_fraction_theta_max .997
_diffrn_measurement_device_type 'Enraf-Nonius CAD-4r'
_diffrn_measurement_method 'profile data from \w-2\q'
_diffrn_radiation_monochromator graphite
_diffrn_radiation_source 'fine-focus sealed tube'
_diffrn_radiation_type MoK\a
_diffrn_radiation_wavelength .71073
_diffrn_reflns_av_R_equivalents .026
_diffrn_reflns_av_sigmaI/netI .0109
_diffrn_reflns_limit_h_max 12
_diffrn_reflns_limit_h_min 0
_diffrn_reflns_limit_k_max 14
_diffrn_reflns_limit_k_min 0
_diffrn_reflns_limit_l_max 17
_diffrn_reflns_limit_l_min -17
_diffrn_reflns_number 2039
_diffrn_reflns_theta_full 25.03
_diffrn_reflns_theta_max 25.03
_diffrn_reflns_theta_min 3.36
_diffrn_standards_decay_% 6
_diffrn_standards_interval_time 180
_diffrn_standards_number 3
_exptl_absorpt_coefficient_mu .164
_exptl_absorpt_correction_type none
_exptl_crystal_colour colourless
_exptl_crystal_density_diffrn 1.560
_exptl_crystal_density_method 'not measured'
_exptl_crystal_description block
_exptl_crystal_F_000 896
_exptl_crystal_size_max .36
_exptl_crystal_size_mid .28
_exptl_crystal_size_min .26
_refine_diff_density_max .318
_refine_diff_density_min -.215
_refine_ls_extinction_coef .0037(8)
_refine_ls_extinction_method SHELXL97
_refine_ls_goodness_of_fit_ref 1.038
_refine_ls_hydrogen_treatment refxyz
_refine_ls_matrix_type full
_refine_ls_number_parameters 158
_refine_ls_number_reflns 1631
_refine_ls_number_restraints 0
_refine_ls_restrained_S_all 1.038
_refine_ls_R_factor_all .052
_refine_ls_R_factor_gt .037
_refine_ls_shift/su_max <0.001
_refine_ls_shift/su_mean <0.001
_refine_ls_structure_factor_coef Fsqd
_refine_ls_weighting_details 'calc w = 1/[\s^2^(Fo^2^)+(0.0432P)^2^+1.2200P] where P = (Fo^2^+2Fc^2^)/3'
_refine_ls_weighting_scheme calc
_refine_ls_wR_factor_ref .105
_reflns_number_gt 1313
_reflns_number_total 1631
_reflns_threshold_expression I>2\s(I)
_cod_data_source_file sk1450.cif
_cod_data_source_block I
_cod_database_code 2011914
_cod_database_fobs_code 2011914

loop_
_symmetry_equiv_pos_as_xyz
'x, y, z'
'-x+1/2, -y, z+1/2'
'x+1/2, -y+1/2, -z'
'-x, y+1/2, -z+1/2'
'-x, -y, -z'
'x-1/2, y, -z-1/2'
'-x-1/2, y-1/2, z'
'x, -y-1/2, z-1/2'

loop_
_atom_site_label
_atom_site_fract_x
_atom_site_fract_y
_atom_site_fract_z
_atom_site_U_iso_or_equiv
_atom_site_adp_type
_atom_site_calc_flag
_atom_site_refinement_flags
_atom_site_occupancy
_atom_site_disorder_assembly
_atom_site_disorder_group
_atom_site_type_symbol
C1 .37422(18) .75622(16) .38316(13) .0371(4) Uani d . 1 . . C
O1 .47604(14) .75224(14) .33191(10) .0510(4) Uani d . 1 . . O
H1 .535(3) .709(2) .3570(16) .061 Uiso d . 1 . . H
O2 .36058(14) .70971(14) .45480(10) .0553(4) Uani d . 1 . . O
C2 .27260(19) .83002(17) .34297(13) .0398(5) Uani d . 1 . . C
H2 .307(2) .9068(19) .3403(14) .048 Uiso d . 1 . . H
H3 .249(2) .8045(17) .2844(15) .048 Uiso d . 1 . . H
N .15551(15) .83082(13) .40050(11) .0363(4) Uani d . 1 . . N
H4 .177(2) .8348(17) .4561(16) .044 Uiso d . 1 . . H
C3 .0812(2) .7265(2) .39215(16) .0493(6) Uani d . 1 . . C
H5 .008(3) .732(2) .4314(18) .074 Uiso d . 1 . . H
H6 .139(3) .665(2) .4037(18) .074 Uiso d . 1 . . H
H7 .056(3) .720(2) .3287(19) .074 Uiso d . 1 . . H
C4 .0727(3) .9279(2) .3801(2) .0608(7) Uani d . 1 . . C
H8 .120(3) .996(3) .388(2) .091 Uiso d . 1 . . H
H9 .000(3) .926(3) .421(2) .091 Uiso d . 1 . . H
H10 .047(3) .926(3) .316(2) .091 Uiso d . 1 . . H
C5 .22586(19) .91437(16) .64755(13) .0408(5) Uani d . 1 . . C
O3 .2249(2) .91227(19) .73024(11) .0897(7) Uani d . 1 . . O
O4 .15583(14) .86397(13) .59241(9) .0490(4) Uani d . 1 . . O
C6 .3225(2) .99420(16) .60486(13) .0435(5) Uani d . 1 . . C
F1 .28285(16) 1.09729(11) .61338(11) .0744(5) Uani d . 1 . . F
F2 .34261(17) .97713(15) .51651(9) .0856(6) Uani d . 1 . . F
F3 .43645(12) .99013(13) .64460(11) .0755(5) Uani d . 1 . . F

loop_
_atom_site_aniso_label
_atom_site_aniso_U_11
_atom_site_aniso_U_22
_atom_site_aniso_U_33
_atom_site_aniso_U_12
_atom_site_aniso_U_13
_atom_site_aniso_U_23
C1 .0375(10) .0395(10) .0344(10) -.0002(8) -.0015(8) -.0020(8)
O1 .0397(8) .0646(10) .0487(8) .0127(7) .0076(7) .0124(7)
O2 .0486(9) .0751(11) .0422(8) .0115(8) .0013(7) .0188(8)
C2 .0396(11) .0435(11) .0363(10) .0041(9) .0041(8) .0049(8)
N .0389(9) .0404(9) .0297(8) .0053(7) -.0006(7) -.0017(7)
C3 .0447(12) .0551(14) .0480(12) -.0073(10) .0037(10) -.0074(11)
C4 .0564(15) .0597(15) .0664(16) .0235(13) .0065(13) .0085(13)
C5 .0429(11) .0414(10) .0380(10) -.0036(9) -.0006(9) .0013(8)
O3 .1116(17) .1152(16) .0422(10) -.0578(14) -.0038(10) .0100(9)
O4 .0461(8) .0570(9) .0437(8) -.0154(7) .0035(6) -.0059(7)
C6 .0465(11) .0407(11) .0433(11) -.0056(9) -.0006(9) -.0032(9)
F1 .0865(11) .0398(7) .0970(11) .0004(7) -.0003(9) .0074(7)
F2 .1044(13) .0999(12) .0526(8) -.0531(10) .0272(8) -.0138(8)
F3 .0431(8) .0829(11) .1004(11) -.0104(7) -.0082(8) .0027(9)

loop_
_atom_type_symbol
_atom_type_description
_atom_type_scat_dispersion_real
_atom_type_scat_dispersion_imag
_atom_type_scat_source
C C .0033 .0016 'International Tables Vol C Tables 4.2.6.8 and 6.1.1.4'
N N .0061 .0033 'International Tables Vol C Tables 4.2.6.8 and 6.1.1.4'
O O .0106 .0060 'International Tables Vol C Tables 4.2.6.8 and 6.1.1.4'
F F .0171 .0103 'International Tables Vol C Tables 4.2.6.8 and 6.1.1.4'
H H .0000 .0000 'International Tables Vol C Tables 4.2.6.8 and 6.1.1.4'

loop_
_geom_angle_atom_site_label_1
_geom_angle_atom_site_label_2
_geom_angle_atom_site_label_3
_geom_angle
O2 C1 O1 125.69(19)
O2 C1 C2 122.49(18)
O1 C1 C2 111.81(16)
C1 O1 H1 110.4(16)
N C2 C1 111.21(15)
N C2 H2 108.3(12)
C1 C2 H2 108.4(13)
N C2 H3 107.8(14)
C1 C2 H3 109.9(13)
H2 C2 H3 111.3(18)
C2 N C3 112.13(16)
C2 N C4 111.63(17)
C3 N C4 110.66(19)
C2 N H4 109.3(15)
C3 N H4 105.4(15)
C4 N H4 107.5(15)
N C3 H5 108.0(17)
N C3 H6 108.7(16)
H5 C3 H6 116(2)
N C3 H7 106.8(16)
H5 C3 H7 111(2)
H6 C3 H7 106(2)
N C4 H8 110.4(19)
N C4 H9 108.1(19)
H8 C4 H9 110(3)
N C4 H10 109.1(18)
H8 C4 H10 107(3)
H9 C4 H10 113(3)
O3 C5 O4 129.1(2)
O3 C5 C6 115.25(19)
O4 C5 C6 115.54(17)
F1 C6 F3 105.93(17)
F1 C6 F2 106.80(18)
F3 C6 F2 106.26(18)
F1 C6 C5 110.69(18)
F3 C6 C5 112.85(17)
F2 C6 C5 113.79(16)

loop_
_geom_bond_atom_site_label_1
_geom_bond_atom_site_label_2
_geom_bond_site_symmetry_2
_geom_bond_distance
_geom_bond_publ_flag
C1 O2 . 1.198(2) yes
C1 O1 . 1.301(2) yes
C1 C2 . 1.506(3) ?
O1 H1 . .89(3) ?
C2 N . 1.483(2) ?
C2 H2 . 1.00(2) ?
C2 H3 . .94(2) ?
N C3 . 1.488(3) ?
N C4 . 1.490(3) ?
N H4 . .84(2) ?
C3 H5 . .96(3) ?
C3 H6 . .97(3) ?
C3 H7 . .97(3) ?
C4 H8 . .97(3) ?
C4 H9 . .97(3) ?
C4 H10 . .97(3) ?
C5 O3 . 1.210(2) ?
C5 O4 . 1.248(2) ?
C5 C6 . 1.530(3) yes
C6 F1 . 1.322(2) ?
C6 F3 . 1.324(2) ?
C6 F2 . 1.325(2) ?

loop_
_geom_hbond_atom_site_label_D
_geom_hbond_atom_site_label_H
_geom_hbond_atom_site_label_A
_geom_hbond_site_symmetry_A
_geom_hbond_distance_DH
_geom_hbond_distance_HA
_geom_hbond_distance_DA
_geom_hbond_angle_DHA
O1 H1 O4 3_566 .89(3) 1.71(3) 2.593(2) 175(3)
N H4 O4 . .84(2) 2.04(2) 2.836(2) 158(2)
C3 H5 O2 3_466 .96(3) 2.37(3) 3.302(3) 163(2)
C3 H7 O1 6_556 .97(3) 2.52(3) 3.470(3) 166(2)

loop_
_geom_torsion_atom_site_label_1
_geom_torsion_atom_site_label_2
_geom_torsion_atom_site_label_3
_geom_torsion_atom_site_label_4
_geom_torsion
_geom_torsion_publ_flag
O2 C1 C2 N -3.2(3) yes
O1 C1 C2 N 178.09(16) yes
C1 C2 N C3 -73.7(2) yes
C1 C2 N C4 161.49(19) yes
O3 C5 C6 F1 -74.4(3) ?
O4 C5 C6 F1 102.9(2) ?
O3 C5 C6 F3 44.1(3) ?
O4 C5 C6 F3 -138.58(19) ?
O3 C5 C6 F2 165.3(2) ?
O4 C5 C6 F2 -17.4(3) ?

loop_
_cod_related_entry_id
_cod_related_entry_database
_cod_related_entry_code
1 ChemSpider 21135296
